data_7154808
loop_
_publ_author_name
'Munoz, Socrates B.'
'Aloia, Alexandra N.'
'Moore, Alexander K.'
'Papp, Attila'
'Mathew, Thomas'
'Fustero, Santos'
'Olah, George A.'
'Surya Prakash, G. K.'

_publ_section_title
;
 Synthesis of 3-substituted isoindolin-1-ones via a tandem desilylation,
 cross-coupling, hydroamidation sequence under aqueous phase-transfer
 conditions.
;
_journal_issue 1
_journal_name_full 'Organic &amp; biomolecular chemistry'
_journal_page_first 85
_journal_page_last 92
_journal_paper_doi 10.1039/c5ob02187a
_journal_volume 14
_journal_year 2016
_chemical_formula_moiety 'C13 H13 N O'
_chemical_formula_sum 'C13 H13 N O'
_chemical_formula_weight 199.24
_chemical_name_systematic (Z)-3-(cyclopropylmethylene)-2-methylisoindolin-1-one
_space_group_crystal_system triclinic
_space_group_IT_number 2
_space_group_name_Hall '-P 1'
_space_group_name_H-M_alt 'P -1'
_symmetry_space_group_name_Hall '-P 1'
_symmetry_space_group_name_H-M 'P -1'
_atom_sites_solution_hydrogens geom
_audit_update_record
;
2015-09-24 deposited with the CCDC.
2015-11-20 downloaded from the CCDC.
;
_cell_angle_alpha 89.9200(19)
_cell_angle_beta 88.182(2)
_cell_angle_gamma 88.4170(19)
_cell_formula_units_Z 4
_cell_length_a 7.6694(8)
_cell_length_b 8.4024(8)
_cell_length_c 15.7611(16)
_cell_measurement_reflns_used 9991
_cell_measurement_temperature 100.(2)
_cell_measurement_theta_max 30.6274
_cell_measurement_theta_min 2.4251
_cell_volume 1014.77(18)
_computing_cell_refinement 'APEX2 v2014.1-1 (Bruker AXS)'
_computing_data_collection 'Bruker Instrument Service v2012.12.0.3'
_computing_data_reduction 'SAINT V8.34A (Bruker AXS, 2013)'
_computing_structure_refinement 'SHELXTL XLMP 2014/1 (Bruker AXS)'
_computing_structure_solution 'SHELXTL XT 2014/1 (Bruker AXS)'
_diffrn_ambient_temperature 100.(2)
_diffrn_detector_area_resol_mean 8.3333
_diffrn_measured_fraction_theta_full 1.000
_diffrn_measured_fraction_theta_max 0.976
_diffrn_measurement_device_type 'Bruker APEX II CCD'
_diffrn_measurement_method 'omega- and phi-scans'
_diffrn_radiation_monochromator 'TRIUMPH curved-crystal'
_diffrn_radiation_type 'MoK\a '
_diffrn_radiation_wavelength 0.71073
_diffrn_reflns_av_R_equivalents 0.0345
_diffrn_reflns_av_unetI/netI 0.0346
_diffrn_reflns_limit_h_max 10
_diffrn_reflns_limit_h_min -10
_diffrn_reflns_limit_k_max 11
_diffrn_reflns_limit_k_min -11
_diffrn_reflns_limit_l_max 22
_diffrn_reflns_limit_l_min -22
_diffrn_reflns_number 21818
_diffrn_reflns_theta_full 27.50
_diffrn_reflns_theta_max 30.62
_diffrn_reflns_theta_min 1.29
_diffrn_source 'fine-focus tube'
_exptl_absorpt_coefficient_mu 0.083
_exptl_absorpt_correction_T_max 0.98
_exptl_absorpt_correction_T_min 0.90
_exptl_absorpt_correction_type multi-scan
_exptl_absorpt_process_details 'Bruker SADABS V2012/1'
_exptl_crystal_colour 'clear colourless'
_exptl_crystal_density_diffrn 1.304
_exptl_crystal_density_method 'not measured'
_exptl_crystal_description prism
_exptl_crystal_F_000 424
_exptl_crystal_size_max 0.602
_exptl_crystal_size_mid 0.248
_exptl_crystal_size_min 0.240
_refine_diff_density_max 0.356
_refine_diff_density_min -0.256
_refine_ls_extinction_method none
_refine_ls_goodness_of_fit_ref 1.019
_refine_ls_hydrogen_treatment constr
_refine_ls_matrix_type full
_refine_ls_number_parameters 273
_refine_ls_number_reflns 6087
_refine_ls_number_restraints 0
_refine_ls_restrained_S_all 1.019
_refine_ls_R_factor_all 0.0565
_refine_ls_R_factor_gt 0.0428
_refine_ls_shift/su_max 0.001
_refine_ls_shift/su_mean 0.000
_refine_ls_structure_factor_coef Fsqd
_refine_ls_weighting_details 'w=1/[\s^2^(Fo^2^)+(0.0537P)^2^+0.2789P] where P=(Fo^2^+2Fc^2^)/3'
_refine_ls_weighting_scheme calc
_refine_ls_wR_factor_gt 0.1032
_refine_ls_wR_factor_ref 0.1121
_reflns_number_gt 4887
_reflns_number_total 6087
_reflns_threshold_expression 'I > 2\s(I)'
_cod_data_source_file c5ob02187a2.cif
_cod_data_source_block I
_cod_depositor_comments 'Adding full bibliography for 7154808--7154809.cif.'
_cod_database_code 7154808

loop_
_space_group_symop_operation_xyz
'x, y, z'
'-x, -y, -z'

loop_
_atom_site_type_symbol
_atom_site_label
_atom_site_fract_x
_atom_site_fract_y
_atom_site_fract_z
_atom_site_U_iso_or_equiv
_atom_site_adp_type
_atom_site_calc_flag
_atom_site_refinement_flags_adp
_atom_site_refinement_flags_posn
_atom_site_occupancy
C C1 0.39120(14) 0.40019(14) 0.66433(7) 0.0181(2) Uani d . . 1
H H1 0.4185 0.4591 0.7133 0.022 Uiso calc U R 1
C C2 0.41399(15) 0.23606(14) 0.66180(7) 0.0196(2) Uani d . . 1
H H2 0.4547 0.181 0.7103 0.024 Uiso calc U R 1
C C3 0.37768(15) 0.15047(13) 0.58848(7) 0.0198(2) Uani d . . 1
H H3 0.3945 0.038 0.588 0.024 Uiso calc U R 1
C C4 0.31740(14) 0.22734(13) 0.51649(7) 0.0179(2) Uani d . . 1
H H4 0.2957 0.1691 0.4665 0.021 Uiso calc U R 1
C C5 0.28950(13) 0.39223(13) 0.51952(6) 0.0146(2) Uani d . . 1
C C6 0.22620(13) 0.50684(12) 0.45602(7) 0.0146(2) Uani d . . 1
C C7 0.28549(14) 0.64630(13) 0.57829(7) 0.0166(2) Uani d . . 1
C C8 0.32704(14) 0.47588(12) 0.59278(6) 0.0149(2) Uani d . . 1
C C9 0.18682(14) 0.47003(13) 0.37621(7) 0.0170(2) Uani d . . 1
H H9 0.1894 0.3591 0.3646 0.02 Uiso calc U R 1
C C10 0.14033(15) 0.57070(13) 0.30327(7) 0.0182(2) Uani d . . 1
H H10 0.1418 0.6886 0.3117 0.022 Uiso calc U R 1
C C11 0.19740(15) 0.50802(14) 0.21602(7) 0.0206(2) Uani d . . 1
H H11A 0.2349 0.5864 0.1726 0.025 Uiso calc U R 1
H H11B 0.261 0.4039 0.2131 0.025 Uiso calc U R 1
C C12 0.00827(15) 0.50877(14) 0.24249(7) 0.0211(2) Uani d . . 1
H H12A -0.0446 0.4051 0.2558 0.025 Uiso calc U R 1
H H12B -0.0706 0.5876 0.2154 0.025 Uiso calc U R 1
C C13 0.15909(15) 0.80688(13) 0.46264(7) 0.0190(2) Uani d . . 1
H H13A 0.0446 0.7909 0.4386 0.028 Uiso calc U R 1
H H13B 0.2399 0.8449 0.4182 0.028 Uiso calc U R 1
H H13C 0.1477 0.8859 0.5083 0.028 Uiso calc U R 1
C C15 -0.08156(14) 1.00819(13) 0.23691(7) 0.0176(2) Uani d . . 1
H H15 -0.1971 1.0269 0.2589 0.021 Uiso calc U R 1
C C16 0.06193(15) 1.06048(13) 0.27973(7) 0.0186(2) Uani d . . 1
H H16 0.0447 1.1159 0.332 0.022 Uiso calc U R 1
C C17 0.23177(15) 1.03223(13) 0.24659(7) 0.0180(2) Uani d . . 1
H H17 0.3278 1.0695 0.2768 0.022 Uiso calc U R 1
C C18 0.26312(14) 0.95073(13) 0.17044(7) 0.0164(2) Uani d . . 1
H H18 0.3786 0.9311 0.1486 0.02 Uiso calc U R 1
C C19 0.11880(13) 0.89895(12) 0.12741(6) 0.01416(19) Uani d . . 1
C C20 0.10692(13) 0.81167(12) 0.04693(6) 0.0146(2) Uani d . . 1
C C21 -0.17443(14) 0.85831(13) 0.10248(7) 0.0169(2) Uani d . . 1
C C22 -0.04991(14) 0.92759(12) 0.16072(7) 0.0153(2) Uani d . . 1
C C23 0.24791(14) 0.67446(14) -0.08378(7) 0.0187(2) Uani d . . 1
H H23 0.133 0.6393 -0.1042 0.022 Uiso calc U R 1
C C24 0.40472(15) 0.56552(14) -0.10472(7) 0.0190(2) Uani d . . 1
H H24A 0.4982 0.5579 -0.0629 0.023 Uiso calc U R 1
H H24B 0.3841 0.4655 -0.1355 0.023 Uiso calc U R 1
C C25 0.38275(15) 0.71842(14) -0.15192(7) 0.0202(2) Uani d . . 1
H H25A 0.3486 0.7128 -0.2119 0.024 Uiso calc U R 1
H H25B 0.4626 0.8052 -0.1392 0.024 Uiso calc U R 1
C C26 -0.15599(15) 0.71472(14) -0.03394(7) 0.0206(2) Uani d . . 1
H H26A -0.2829 0.731 -0.0285 0.031 Uiso calc U R 1
H H26B -0.127 0.6004 -0.0335 0.031 Uiso calc U R 1
H H26C -0.1132 0.7613 -0.0874 0.031 Uiso calc U R 1
C C00F 0.24355(14) 0.76316(13) -0.00331(7) 0.0167(2) Uani d . . 1
H H00F 0.3546 0.7906 0.0163 0.02 Uiso calc U R 1
N N1 0.22585(12) 0.65708(11) 0.49646(6) 0.01541(18) Uani d . . 1
N N2 -0.07429(12) 0.79103(11) 0.03666(6) 0.01648(18) Uani d . . 1
O O1 0.29704(12) 0.75881(10) 0.62716(5) 0.02401(19) Uani d . . 1
O O2 -0.33427(10) 0.85621(10) 0.10891(6) 0.02389(19) Uani d . . 1

loop_
_atom_site_aniso_label
_atom_site_aniso_U_11
_atom_site_aniso_U_22
_atom_site_aniso_U_33
_atom_site_aniso_U_12
_atom_site_aniso_U_13
_atom_site_aniso_U_23
C1 0.0192(5) 0.0205(5) 0.0146(5) 0.0005(4) -0.0001(4) 0.0002(4)
C2 0.0190(5) 0.0203(5) 0.0194(5) 0.0011(4) -0.0009(4) 0.0046(4)
C3 0.0198(5) 0.0144(5) 0.0250(5) 0.0006(4) 0.0000(4) 0.0018(4)
C4 0.0197(5) 0.0150(5) 0.0190(5) -0.0017(4) -0.0006(4) -0.0013(4)
C5 0.0131(5) 0.0159(5) 0.0147(4) -0.0017(4) 0.0015(3) 0.0000(4)
C6 0.0144(5) 0.0134(5) 0.0161(5) -0.0015(4) 0.0008(4) 0.0001(4)
C7 0.0192(5) 0.0165(5) 0.0141(5) -0.0001(4) 0.0020(4) -0.0010(4)
C8 0.0154(5) 0.0147(5) 0.0144(5) -0.0005(4) 0.0020(4) -0.0004(4)
C9 0.0195(5) 0.0146(5) 0.0171(5) -0.0014(4) -0.0018(4) 0.0006(4)
C10 0.0235(5) 0.0156(5) 0.0156(5) -0.0009(4) -0.0033(4) -0.0007(4)
C11 0.0251(6) 0.0210(5) 0.0156(5) 0.0013(4) 0.0002(4) -0.0002(4)
C12 0.0226(6) 0.0225(6) 0.0185(5) -0.0002(4) -0.0057(4) -0.0001(4)
C13 0.0222(5) 0.0149(5) 0.0196(5) 0.0031(4) -0.0007(4) 0.0008(4)
C15 0.0175(5) 0.0148(5) 0.0200(5) 0.0012(4) 0.0033(4) 0.0006(4)
C16 0.0241(5) 0.0149(5) 0.0166(5) 0.0019(4) 0.0008(4) -0.0007(4)
C17 0.0201(5) 0.0157(5) 0.0182(5) 0.0001(4) -0.0040(4) -0.0006(4)
C18 0.0149(5) 0.0170(5) 0.0173(5) 0.0005(4) -0.0007(4) 0.0002(4)
C19 0.0157(5) 0.0120(4) 0.0146(4) 0.0003(4) -0.0001(4) 0.0016(4)
C20 0.0143(5) 0.0147(5) 0.0150(5) -0.0010(4) -0.0016(4) 0.0014(4)
C21 0.0146(5) 0.0152(5) 0.0208(5) 0.0001(4) 0.0005(4) 0.0005(4)
C22 0.0153(5) 0.0133(5) 0.0174(5) -0.0001(4) 0.0006(4) 0.0006(4)
C23 0.0163(5) 0.0242(6) 0.0156(5) -0.0010(4) -0.0006(4) -0.0042(4)
C24 0.0223(5) 0.0190(5) 0.0154(5) 0.0017(4) 0.0007(4) -0.0010(4)
C25 0.0255(6) 0.0210(5) 0.0139(5) 0.0005(4) 0.0025(4) 0.0006(4)
C26 0.0173(5) 0.0242(6) 0.0208(5) -0.0031(4) -0.0051(4) -0.0031(4)
C00F 0.0164(5) 0.0184(5) 0.0152(5) -0.0011(4) -0.0011(4) -0.0008(4)
N1 0.0190(4) 0.0131(4) 0.0141(4) 0.0005(3) -0.0001(3) -0.0001(3)
N2 0.0139(4) 0.0185(4) 0.0171(4) -0.0011(3) -0.0015(3) -0.0019(3)
O1 0.0376(5) 0.0173(4) 0.0170(4) 0.0020(3) -0.0007(3) -0.0045(3)
O2 0.0135(4) 0.0262(4) 0.0318(5) -0.0010(3) 0.0011(3) -0.0041(4)

loop_
_atom_type_symbol
_atom_type_description
_atom_type_scat_dispersion_real
_atom_type_scat_dispersion_imag
_atom_type_scat_source
C C 0.0033 0.0016 'International Tables Vol C Tables 4.2.6.8 and 6.1.1.4'
H H 0.0000 0.0000 'International Tables Vol C Tables 4.2.6.8 and 6.1.1.4'
N N 0.0061 0.0033 'International Tables Vol C Tables 4.2.6.8 and 6.1.1.4'
O O 0.0106 0.0060 'International Tables Vol C Tables 4.2.6.8 and 6.1.1.4'

loop_
_geom_angle_atom_site_label_1
_geom_angle_atom_site_label_2
_geom_angle_atom_site_label_3
_geom_angle
C2 C1 C8 117.83(10)
C2 C1 H1 121.1
C8 C1 H1 121.1
C1 C2 C3 120.74(10)
C1 C2 H2 119.6
C3 C2 H2 119.6
C4 C3 C2 121.11(10)
C4 C3 H3 119.4
C2 C3 H3 119.4
C3 C4 C5 118.38(10)
C3 C4 H4 120.8
C5 C4 H4 120.8
C8 C5 C4 119.83(10)
C8 C5 C6 108.36(9)
C4 C5 C6 131.80(10)
C9 C6 N1 129.62(10)
C9 C6 C5 124.96(10)
N1 C6 C5 105.35(8)
O1 C7 N1 125.09(10)
O1 C7 C8 128.87(10)
N1 C7 C8 106.03(9)
C1 C8 C5 122.07(10)
C1 C8 C7 129.70(10)
C5 C8 C7 108.23(9)
C6 C9 C10 131.60(10)
C6 C9 H9 114.2
C10 C9 H9 114.2
C9 C10 C12 118.02(10)
C9 C10 C11 116.33(10)
C12 C10 C11 59.00(7)
C9 C10 H10 117.0
C12 C10 H10 117.0
C11 C10 H10 117.0
C12 C11 C10 60.45(7)
C12 C11 H11A 117.7
C10 C11 H11A 117.7
C12 C11 H11B 117.7
C10 C11 H11B 117.7
H11A C11 H11B 114.8
C11 C12 C10 60.56(7)
C11 C12 H12A 117.7
C10 C12 H12A 117.7
C11 C12 H12B 117.7
C10 C12 H12B 117.7
H12A C12 H12B 114.8
N1 C13 H13A 109.5
N1 C13 H13B 109.5
H13A C13 H13B 109.5
N1 C13 H13C 109.5
H13A C13 H13C 109.5
H13B C13 H13C 109.5
C16 C15 C22 117.61(10)
C16 C15 H15 121.2
C22 C15 H15 121.2
C15 C16 C17 120.66(10)
C15 C16 H16 119.7
C17 C16 H16 119.7
C18 C17 C16 121.60(10)
C18 C17 H17 119.2
C16 C17 H17 119.2
C17 C18 C19 117.63(10)
C17 C18 H18 121.2
C19 C18 H18 121.2
C22 C19 C18 120.47(10)
C22 C19 C20 108.42(9)
C18 C19 C20 131.10(10)
C00F C20 N2 129.50(10)
C00F C20 C19 125.39(9)
N2 C20 C19 105.10(9)
O2 C21 N2 125.06(10)
O2 C21 C22 128.99(10)
N2 C21 C22 105.94(9)
C15 C22 C19 122.03(10)
C15 C22 C21 129.62(10)
C19 C22 C21 108.35(9)
C00F C23 C24 118.57(9)
C00F C23 C25 118.26(10)
C24 C23 C25 58.81(7)
C00F C23 H23 116.3
C24 C23 H23 116.3
C25 C23 H23 116.3
C25 C24 C23 60.60(7)
C25 C24 H24A 117.7
C23 C24 H24A 117.7
C25 C24 H24B 117.7
C23 C24 H24B 117.7
H24A C24 H24B 114.8
C24 C25 C23 60.59(7)
C24 C25 H25A 117.7
C23 C25 H25A 117.7
C24 C25 H25B 117.7
C23 C25 H25B 117.7
H25A C25 H25B 114.8
N2 C26 H26A 109.5
N2 C26 H26B 109.5
H26A C26 H26B 109.5
N2 C26 H26C 109.5
H26A C26 H26C 109.5
H26B C26 H26C 109.5
C20 C00F C23 130.22(10)
C20 C00F H00F 114.9
C23 C00F H00F 114.9
C7 N1 C6 112.01(9)
C7 N1 C13 121.31(9)
C6 N1 C13 126.49(9)
C21 N2 C20 112.18(9)
C21 N2 C26 120.75(9)
C20 N2 C26 127.05(9)

loop_
_geom_bond_atom_site_label_1
_geom_bond_atom_site_label_2
_geom_bond_distance
C1 C2 1.3858(16)
C1 C8 1.3908(14)
C1 H1 0.95
C2 C3 1.4014(16)
C2 H2 0.95
C3 C4 1.3904(15)
C3 H3 0.95
C4 C5 1.3967(15)
C4 H4 0.95
C5 C8 1.3946(14)
C5 C6 1.4720(14)
C6 C9 1.3416(15)
C6 N1 1.4148(13)
C7 O1 1.2271(13)
C7 N1 1.3841(13)
C7 C8 1.4774(15)
C9 C10 1.4733(15)
C9 H9 0.95
C10 C12 1.5187(15)
C10 C11 1.5204(15)
C10 H10 1.0
C11 C12 1.4964(17)
C11 H11A 0.99
C11 H11B 0.99
C12 H12A 0.99
C12 H12B 0.99
C13 N1 1.4528(14)
C13 H13A 0.98
C13 H13B 0.98
C13 H13C 0.98
C15 C16 1.3907(16)
C15 C22 1.3908(15)
C15 H15 0.95
C16 C17 1.4021(16)
C16 H16 0.95
C17 C18 1.3936(15)
C17 H17 0.95
C18 C19 1.3963(14)
C18 H18 0.95
C19 C22 1.3956(14)
C19 C20 1.4726(14)
C20 C00F 1.3476(15)
C20 N2 1.4196(13)
C21 O2 1.2275(13)
C21 N2 1.3830(14)
C21 C22 1.4769(15)
C23 C00F 1.4709(15)
C23 C24 1.5192(16)
C23 C25 1.5194(15)
C23 H23 1.0
C24 C25 1.4919(16)
C24 H24A 0.99
C24 H24B 0.99
C25 H25A 0.99
C25 H25B 0.99
C26 N2 1.4527(13)
C26 H26A 0.98
C26 H26B 0.98
C26 H26C 0.98
C00F H00F 0.95
